data_7717956
loop_
_publ_author_name
'Hameury, Sophie'
'Bousquet, Laura'
'Saffon-Merceron, Nathalie'
'Baceiredo, Antoine'
'Madec, David'
'Maerten, Eddy'

_publ_section_title
;
 Phosphine/Sulfoxide-Carbone, a Ligand with a Flexible Bonding Mode for
 Early to Late Transition Metals
;
_journal_name_full 'Dalton Transactions'
_journal_paper_doi 10.1039/D4DT03372H
_journal_year 2025
_chemical_formula_sum 'C28 H33 Cl F3 N2 O3 P S2'
_chemical_formula_weight 633.10
_space_group_crystal_system monoclinic
_space_group_IT_number 14
_space_group_name_Hall '-P 2ybc'
_space_group_name_H-M_alt 'P 1 21/c 1'
_atom_sites_solution_hydrogens geom
_atom_sites_solution_primary dual
_audit_creation_method SHELXL-2019/3
_audit_update_record
;
2025-01-14 deposited with the CCDC.	2025-01-29 downloaded from the CCDC.
;
_cell_angle_alpha 90
_cell_angle_beta 107.449(4)
_cell_angle_gamma 90
_cell_formula_units_Z 4
_cell_length_a 15.2207(17)
_cell_length_b 11.0109(12)
_cell_length_c 18.964(2)
_cell_measurement_reflns_used 2874
_cell_measurement_temperature 193(2)
_cell_measurement_theta_max 19.75
_cell_measurement_theta_min 3.55
_cell_volume 3032.0(6)
_computing_cell_refinement 'Bruker SAINT'
_computing_data_collection 'Bruker APEX2'
_computing_data_reduction 'Bruker SAINT'
_computing_molecular_graphics 'Bruker SHELXTL'
_computing_publication_material 'Bruker SHELXTL'
_computing_structure_refinement 'SHELXL-2019/2 (Sheldrick, 2019)'
_computing_structure_solution 'SHELXT (Sheldrick 2015)'
_diffrn_ambient_temperature 193(2)
_diffrn_measured_fraction_theta_full 0.989
_diffrn_measured_fraction_theta_max 0.989
_diffrn_measurement_device_type 'Bruker kappa APEX-II CCD Quazar'
_diffrn_measurement_method 'Phi and omega scans'
_diffrn_radiation_type MoK\a
_diffrn_radiation_wavelength 0.71073
_diffrn_reflns_av_R_equivalents 0.1603
_diffrn_reflns_av_unetI/netI 0.0690
_diffrn_reflns_Laue_measured_fraction_full 0.989
_diffrn_reflns_Laue_measured_fraction_max 0.989
_diffrn_reflns_limit_h_max 16
_diffrn_reflns_limit_h_min -16
_diffrn_reflns_limit_k_max 12
_diffrn_reflns_limit_k_min -12
_diffrn_reflns_limit_l_max 21
_diffrn_reflns_limit_l_min -21
_diffrn_reflns_number 66525
_diffrn_reflns_point_group_measured_fraction_full 0.989
_diffrn_reflns_point_group_measured_fraction_max 0.989
_diffrn_reflns_theta_full 23.309
_diffrn_reflns_theta_max 23.309
_diffrn_reflns_theta_min 2.268
_diffrn_source 'Incoatec microfocus sealed tube'
_exptl_absorpt_coefficient_mu 0.368
_exptl_absorpt_correction_T_max 0.7449
_exptl_absorpt_correction_T_min 0.6804
_exptl_absorpt_correction_type multi-scan
_exptl_absorpt_process_details 'SADABS (Bruker-AXS)'
_exptl_crystal_colour colourless
_exptl_crystal_density_diffrn 1.387
_exptl_crystal_description plate
_exptl_crystal_F_000 1320
_exptl_crystal_size_max 0.120
_exptl_crystal_size_mid 0.060
_exptl_crystal_size_min 0.030
_refine_diff_density_max 0.266
_refine_diff_density_min -0.320
_refine_diff_density_rms 0.059
_refine_ls_extinction_method none
_refine_ls_goodness_of_fit_ref 1.033
_refine_ls_hydrogen_treatment constr
_refine_ls_matrix_type full
_refine_ls_number_parameters 365
_refine_ls_number_reflns 4334
_refine_ls_number_restraints 0
_refine_ls_restrained_S_all 1.033
_refine_ls_R_factor_all 0.0936
_refine_ls_R_factor_gt 0.0447
_refine_ls_shift/su_max 0.001
_refine_ls_shift/su_mean 0.000
_refine_ls_structure_factor_coef Fsqd
_refine_ls_weighting_details 'w=1/[\s^2^(Fo^2^)+(0.0008P)^2^+4.0314P] where P=(Fo^2^+2Fc^2^)/3'
_refine_ls_weighting_scheme calc
_refine_ls_wR_factor_gt 0.0767
_refine_ls_wR_factor_ref 0.0948
_reflns_Friedel_coverage 0.000
_reflns_number_gt 2814
_reflns_number_total 4334
_reflns_threshold_expression 'I > 2\s(I)'
_cod_data_source_file d4dt03372h2.cif
_cod_data_source_block 6
_cod_original_sg_symbol_H-M 'P 21/c'
_cod_database_code 7717956
_shelx_shelxl_version_number 2019/3
_shelx_space_group_comment
; 
The symmetry employed for this shelxl refinement is uniquely defined 
by the following loop, which should always be used as a source of 
symmetry information in preference to the above space-group names. 
They are only intended as comments. 
;
_shelx_estimated_absorpt_t_min 0.957
_shelx_estimated_absorpt_t_max 0.989

loop_
_space_group_symop_operation_xyz
'x, y, z'
'-x, y+1/2, -z+1/2'
'-x, -y, -z'
'x, -y-1/2, z-1/2'

loop_
_atom_site_label
_atom_site_type_symbol
_atom_site_fract_x
_atom_site_fract_y
_atom_site_fract_z
_atom_site_U_iso_or_equiv
_atom_site_adp_type
_atom_site_occupancy
_atom_site_site_symmetry_order
_atom_site_calc_flag
_atom_site_refinement_flags_posn
_atom_site_refinement_flags_adp
_atom_site_refinement_flags_occupancy
_atom_site_disorder_assembly
_atom_site_disorder_group
P1 P 0.21396(6) 0.50369(8) 0.55461(5) 0.0248(2) Uani 1 1 d . . . . .
S1 S 0.39379(6) 0.38442(9) 0.61681(5) 0.0312(3) Uani 1 1 d . . . . .
Cl1 Cl 0.37238(6) 0.57572(9) 0.50342(6) 0.0397(3) Uani 1 1 d . . . . .
N1 N 0.14902(18) 0.5390(2) 0.47205(15) 0.0259(7) Uani 1 1 d . . . . .
N2 N 0.18914(19) 0.6258(3) 0.59512(15) 0.0283(7) Uani 1 1 d . . . . .
C1 C 0.3239(2) 0.4759(3) 0.55303(19) 0.0266(9) Uani 1 1 d . . . . .
C2 C 0.1420(3) 0.4708(3) 0.40364(19) 0.0330(10) Uani 1 1 d . . . . .
H2 H 0.191373 0.407419 0.415621 0.040 Uiso 1 1 calc R U . . .
C3 C 0.0496(3) 0.4059(4) 0.3755(2) 0.0422(11) Uani 1 1 d . . . . .
H3A H 0.042914 0.348478 0.413015 0.063 Uiso 1 1 calc R U . . .
H3B H 0.046708 0.361815 0.329948 0.063 Uiso 1 1 calc R U . . .
H3C H -0.000325 0.465753 0.365345 0.063 Uiso 1 1 calc R U . . .
C4 C 0.1592(3) 0.5542(4) 0.3448(2) 0.0514(12) Uani 1 1 d . . . . .
H4A H 0.107939 0.611562 0.327915 0.077 Uiso 1 1 calc R U . . .
H4B H 0.163907 0.505347 0.302893 0.077 Uiso 1 1 calc R U . . .
H4C H 0.216662 0.599085 0.365863 0.077 Uiso 1 1 calc R U . . .
C5 C 0.0855(3) 0.6389(3) 0.4738(2) 0.0368(10) Uani 1 1 d . . . . .
H5A H 0.027131 0.607198 0.479560 0.044 Uiso 1 1 calc R U . . .
H5B H 0.071457 0.687784 0.427980 0.044 Uiso 1 1 calc R U . . .
C6 C 0.1364(3) 0.7138(3) 0.5401(2) 0.0368(10) Uani 1 1 d . . . . .
H6A H 0.178308 0.772214 0.526752 0.044 Uiso 1 1 calc R U . . .
H6B H 0.092703 0.759384 0.559566 0.044 Uiso 1 1 calc R U . . .
C7 C 0.2510(3) 0.6708(4) 0.6663(2) 0.0380(10) Uani 1 1 d . . . . .
H7 H 0.283659 0.598907 0.694494 0.046 Uiso 1 1 calc R U . . .
C8 C 0.1957(3) 0.7290(4) 0.7122(2) 0.0517(12) Uani 1 1 d . . . . .
H8A H 0.164585 0.801783 0.686937 0.078 Uiso 1 1 calc R U . . .
H8B H 0.237114 0.751459 0.760814 0.078 Uiso 1 1 calc R U . . .
H8C H 0.149620 0.671080 0.718420 0.078 Uiso 1 1 calc R U . . .
C9 C 0.3246(3) 0.7580(4) 0.6556(2) 0.0592(13) Uani 1 1 d . . . . .
H9A H 0.359745 0.717626 0.626673 0.089 Uiso 1 1 calc R U . . .
H9B H 0.366337 0.781250 0.703963 0.089 Uiso 1 1 calc R U . . .
H9C H 0.294803 0.830747 0.629342 0.089 Uiso 1 1 calc R U . . .
C10 C 0.1826(2) 0.3696(3) 0.59530(19) 0.0239(8) Uani 1 1 d . . . . .
C11 C 0.1761(2) 0.2603(3) 0.5568(2) 0.0309(9) Uani 1 1 d . . . . .
H11 H 0.188804 0.258161 0.510793 0.037 Uiso 1 1 calc R U . . .
C12 C 0.1509(3) 0.1548(4) 0.5859(2) 0.0409(11) Uani 1 1 d . . . . .
H12 H 0.145541 0.080674 0.559289 0.049 Uiso 1 1 calc R U . . .
C13 C 0.1338(3) 0.1573(4) 0.6531(2) 0.0435(11) Uani 1 1 d . . . . .
H13 H 0.116947 0.084793 0.672991 0.052 Uiso 1 1 calc R U . . .
C14 C 0.1410(3) 0.2645(4) 0.6917(2) 0.0416(11) Uani 1 1 d . . . . .
H14 H 0.129862 0.265468 0.738382 0.050 Uiso 1 1 calc R U . . .
C15 C 0.1643(2) 0.3712(4) 0.6629(2) 0.0332(9) Uani 1 1 d . . . . .
H15 H 0.167882 0.445319 0.689247 0.040 Uiso 1 1 calc R U . . .
C16 C 0.4820(2) 0.4711(3) 0.6805(2) 0.0347(10) Uani 1 1 d . . . . .
C17 C 0.4777(3) 0.4731(4) 0.7527(2) 0.0532(13) Uani 1 1 d . . . . .
H17 H 0.430703 0.430362 0.765884 0.064 Uiso 1 1 calc R U . . .
C18 C 0.5439(4) 0.5392(5) 0.8051(3) 0.0721(17) Uani 1 1 d . . . . .
H18 H 0.542517 0.541750 0.854825 0.086 Uiso 1 1 calc R U . . .
C19 C 0.6116(4) 0.6013(5) 0.7850(4) 0.084(2) Uani 1 1 d . . . . .
H19 H 0.656935 0.645950 0.821119 0.100 Uiso 1 1 calc R U . . .
C20 C 0.6137(3) 0.5986(4) 0.7132(3) 0.0707(16) Uani 1 1 d . . . . .
H20 H 0.660151 0.642563 0.700055 0.085 Uiso 1 1 calc R U . . .
C21 C 0.5492(3) 0.5331(4) 0.6594(3) 0.0483(12) Uani 1 1 d . . . . .
H21 H 0.551153 0.530808 0.609827 0.058 Uiso 1 1 calc R U . . .
C22 C 0.4585(2) 0.2955(3) 0.5704(2) 0.0300(9) Uani 1 1 d . . . . .
C23 C 0.5459(3) 0.2535(4) 0.6092(2) 0.0394(10) Uani 1 1 d . . . . .
H23 H 0.574486 0.277965 0.658837 0.047 Uiso 1 1 calc R U . . .
C24 C 0.5905(3) 0.1756(3) 0.5740(3) 0.0420(11) Uani 1 1 d . . . . .
H24 H 0.650474 0.146937 0.599425 0.050 Uiso 1 1 calc R U . . .
C25 C 0.5490(3) 0.1397(3) 0.5031(3) 0.0418(11) Uani 1 1 d . . . . .
H25 H 0.580396 0.086482 0.479438 0.050 Uiso 1 1 calc R U . . .
C26 C 0.4615(3) 0.1800(4) 0.4654(2) 0.0452(11) Uani 1 1 d . . . . .
H26 H 0.432873 0.153559 0.416197 0.054 Uiso 1 1 calc R U . . .
C27 C 0.4154(3) 0.2591(3) 0.4991(2) 0.0372(10) Uani 1 1 d . . . . .
H27 H 0.355290 0.287281 0.473452 0.045 Uiso 1 1 calc R U . . .
C28 C 0.0970(3) 1.0106(5) 0.3624(3) 0.0578(13) Uani 1 1 d . . . . .
F1 F 0.0928(2) 0.8907(3) 0.36061(19) 0.1034(11) Uani 1 1 d . . . . .
F2 F 0.04826(18) 1.0490(3) 0.29614(15) 0.0880(10) Uani 1 1 d . . . . .
F3 F 0.05260(18) 1.0481(3) 0.40901(16) 0.0921(10) Uani 1 1 d . . . . .
S2 S 0.21417(7) 1.06481(10) 0.38852(6) 0.0416(3) Uani 1 1 d . . . . .
O1 O 0.2496(2) 1.0150(3) 0.33218(15) 0.0560(8) Uani 1 1 d . . . . .
O2 O 0.25273(19) 1.0154(3) 0.46177(15) 0.0581(9) Uani 1 1 d . . . . .
O3 O 0.20302(19) 1.1945(2) 0.38513(16) 0.0530(8) Uani 1 1 d . . . . .

loop_
_atom_site_aniso_label
_atom_site_aniso_U_11
_atom_site_aniso_U_22
_atom_site_aniso_U_33
_atom_site_aniso_U_23
_atom_site_aniso_U_13
_atom_site_aniso_U_12
P1 0.0236(5) 0.0281(5) 0.0222(5) 0.0006(5) 0.0064(4) 0.0004(4)
S1 0.0252(5) 0.0385(6) 0.0294(6) 0.0037(5) 0.0074(4) 0.0036(5)
Cl1 0.0357(6) 0.0418(6) 0.0456(6) 0.0101(5) 0.0185(5) -0.0053(5)
N1 0.0282(17) 0.0307(18) 0.0181(17) 0.0004(14) 0.0058(14) 0.0068(14)
N2 0.0298(18) 0.0286(17) 0.0241(17) -0.0009(15) 0.0045(15) 0.0035(15)
C1 0.022(2) 0.031(2) 0.029(2) 0.0081(17) 0.0106(17) 0.0003(17)
C2 0.037(2) 0.037(2) 0.025(2) -0.0015(18) 0.0088(19) 0.0008(19)
C3 0.036(2) 0.049(3) 0.036(2) -0.006(2) 0.002(2) 0.001(2)
C4 0.061(3) 0.064(3) 0.030(2) 0.009(2) 0.015(2) -0.002(2)
C5 0.037(2) 0.035(2) 0.035(2) 0.0028(19) 0.005(2) 0.010(2)
C6 0.040(2) 0.029(2) 0.041(3) 0.000(2) 0.011(2) 0.0041(19)
C7 0.040(2) 0.040(2) 0.030(2) -0.008(2) 0.005(2) -0.002(2)
C8 0.058(3) 0.059(3) 0.038(3) -0.018(2) 0.015(2) 0.004(2)
C9 0.059(3) 0.061(3) 0.054(3) -0.022(3) 0.012(3) -0.027(3)
C10 0.0171(19) 0.032(2) 0.022(2) 0.0038(18) 0.0050(16) 0.0002(17)
C11 0.033(2) 0.033(2) 0.027(2) 0.0023(19) 0.0097(19) -0.0056(18)
C12 0.048(3) 0.036(2) 0.033(3) 0.001(2) 0.005(2) -0.006(2)
C13 0.044(3) 0.044(3) 0.040(3) 0.013(2) 0.008(2) -0.009(2)
C14 0.042(3) 0.057(3) 0.032(2) 0.012(2) 0.020(2) 0.000(2)
C15 0.031(2) 0.037(2) 0.032(2) 0.003(2) 0.0095(19) 0.0009(19)
C16 0.028(2) 0.040(2) 0.030(2) -0.0065(19) 0.0006(19) 0.0099(19)
C17 0.054(3) 0.060(3) 0.038(3) -0.002(2) 0.002(2) 0.029(2)
C18 0.079(4) 0.076(4) 0.041(3) -0.022(3) -0.013(3) 0.041(3)
C19 0.059(4) 0.071(4) 0.088(5) -0.045(4) -0.028(4) 0.023(3)
C20 0.032(3) 0.070(4) 0.095(5) -0.034(3) -0.003(3) 0.005(2)
C21 0.029(2) 0.055(3) 0.057(3) -0.016(2) 0.007(2) -0.001(2)
C22 0.028(2) 0.026(2) 0.038(2) 0.0015(19) 0.012(2) -0.0007(18)
C23 0.033(2) 0.040(2) 0.043(3) 0.009(2) 0.009(2) 0.005(2)
C24 0.034(2) 0.033(2) 0.060(3) 0.008(2) 0.017(2) 0.008(2)
C25 0.037(3) 0.029(2) 0.066(3) -0.002(2) 0.026(2) -0.001(2)
C26 0.042(3) 0.040(3) 0.053(3) -0.017(2) 0.013(2) -0.008(2)
C27 0.027(2) 0.034(2) 0.049(3) -0.005(2) 0.009(2) -0.0034(19)
C28 0.059(3) 0.059(3) 0.050(3) 0.000(3) 0.008(3) -0.008(3)
F1 0.126(3) 0.065(2) 0.119(3) -0.0057(19) 0.036(2) -0.038(2)
F2 0.0589(18) 0.127(3) 0.0541(19) 0.0068(18) -0.0192(15) -0.0269(18)
F3 0.0519(18) 0.151(3) 0.077(2) -0.026(2) 0.0257(17) -0.0149(18)
S2 0.0425(7) 0.0413(7) 0.0352(7) -0.0046(5) 0.0027(5) 0.0088(5)
O1 0.068(2) 0.060(2) 0.0405(18) -0.0041(16) 0.0170(16) 0.0215(17)
O2 0.0547(19) 0.077(2) 0.0350(18) 0.0032(16) 0.0016(15) 0.0235(17)
O3 0.0562(19) 0.0337(17) 0.060(2) -0.0116(15) 0.0037(16) 0.0030(14)

loop_
_atom_type_symbol
_atom_type_description
_atom_type_scat_dispersion_real
_atom_type_scat_dispersion_imag
_atom_type_scat_source
C C 0.0033 0.0016 'International Tables Vol C Tables 4.2.6.8 and 6.1.1.4'
H H 0.0000 0.0000 'International Tables Vol C Tables 4.2.6.8 and 6.1.1.4'
N N 0.0061 0.0033 'International Tables Vol C Tables 4.2.6.8 and 6.1.1.4'
O O 0.0106 0.0060 'International Tables Vol C Tables 4.2.6.8 and 6.1.1.4'
P P 0.1023 0.0942 'International Tables Vol C Tables 4.2.6.8 and 6.1.1.4'
S S 0.1246 0.1234 'International Tables Vol C Tables 4.2.6.8 and 6.1.1.4'
F F 0.0171 0.0103 'International Tables Vol C Tables 4.2.6.8 and 6.1.1.4'
Cl Cl 0.1484 0.1585 'International Tables Vol C Tables 4.2.6.8 and 6.1.1.4'

loop_
_geom_angle_atom_site_label_1
_geom_angle_atom_site_label_2
_geom_angle_atom_site_label_3
_geom_angle
_geom_angle_site_symmetry_1
_geom_angle_site_symmetry_3
_geom_angle_publ_flag
N1 P1 N2 95.49(14) . . ?
N1 P1 C1 109.93(16) . . ?
N2 P1 C1 121.11(16) . . ?
N1 P1 C10 116.52(15) . . ?
N2 P1 C10 110.06(15) . . ?
C1 P1 C10 104.34(16) . . ?
C1 S1 C16 110.52(18) . . ?
C1 S1 C22 107.20(18) . . ?
C16 S1 C22 102.17(17) . . ?
C5 N1 C2 121.8(3) . . ?
C5 N1 P1 111.7(2) . . ?
C2 N1 P1 126.0(2) . . ?
C6 N2 C7 119.2(3) . . ?
C6 N2 P1 111.0(2) . . ?
C7 N2 P1 121.8(2) . . ?
S1 C1 P1 120.3(2) . . ?
S1 C1 Cl1 119.00(19) . . ?
P1 C1 Cl1 118.04(19) . . ?
N1 C2 C3 111.2(3) . . ?
N1 C2 C4 110.7(3) . . ?
C3 C2 C4 111.6(3) . . ?
N1 C2 H2 107.7 . . ?
C3 C2 H2 107.7 . . ?
C4 C2 H2 107.7 . . ?
C2 C3 H3A 109.5 . . ?
C2 C3 H3B 109.5 . . ?
H3A C3 H3B 109.5 . . ?
C2 C3 H3C 109.5 . . ?
H3A C3 H3C 109.5 . . ?
H3B C3 H3C 109.5 . . ?
C2 C4 H4A 109.5 . . ?
C2 C4 H4B 109.5 . . ?
H4A C4 H4B 109.5 . . ?
C2 C4 H4C 109.5 . . ?
H4A C4 H4C 109.5 . . ?
H4B C4 H4C 109.5 . . ?
N1 C5 C6 104.5(3) . . ?
N1 C5 H5A 110.9 . . ?
C6 C5 H5A 110.9 . . ?
N1 C5 H5B 110.9 . . ?
C6 C5 H5B 110.9 . . ?
H5A C5 H5B 108.9 . . ?
N2 C6 C5 105.4(3) . . ?
N2 C6 H6A 110.7 . . ?
C5 C6 H6A 110.7 . . ?
N2 C6 H6B 110.7 . . ?
C5 C6 H6B 110.7 . . ?
H6A C6 H6B 108.8 . . ?
N2 C7 C8 110.7(3) . . ?
N2 C7 C9 112.2(3) . . ?
C8 C7 C9 111.4(3) . . ?
N2 C7 H7 107.5 . . ?
C8 C7 H7 107.5 . . ?
C9 C7 H7 107.5 . . ?
C7 C8 H8A 109.5 . . ?
C7 C8 H8B 109.5 . . ?
H8A C8 H8B 109.5 . . ?
C7 C8 H8C 109.5 . . ?
H8A C8 H8C 109.5 . . ?
H8B C8 H8C 109.5 . . ?
C7 C9 H9A 109.5 . . ?
C7 C9 H9B 109.5 . . ?
H9A C9 H9B 109.5 . . ?
C7 C9 H9C 109.5 . . ?
H9A C9 H9C 109.5 . . ?
H9B C9 H9C 109.5 . . ?
C15 C10 C11 119.4(3) . . ?
C15 C10 P1 122.5(3) . . ?
C11 C10 P1 118.1(3) . . ?
C12 C11 C10 120.0(3) . . ?
C12 C11 H11 120.0 . . ?
C10 C11 H11 120.0 . . ?
C13 C12 C11 120.1(4) . . ?
C13 C12 H12 119.9 . . ?
C11 C12 H12 119.9 . . ?
C14 C13 C12 120.2(4) . . ?
C14 C13 H13 119.9 . . ?
C12 C13 H13 119.9 . . ?
C13 C14 C15 120.4(4) . . ?
C13 C14 H14 119.8 . . ?
C15 C14 H14 119.8 . . ?
C14 C15 C10 119.9(4) . . ?
C14 C15 H15 120.1 . . ?
C10 C15 H15 120.1 . . ?
C21 C16 C17 122.3(4) . . ?
C21 C16 S1 122.5(3) . . ?
C17 C16 S1 115.2(3) . . ?
C18 C17 C16 118.3(5) . . ?
C18 C17 H17 120.9 . . ?
C16 C17 H17 120.9 . . ?
C19 C18 C17 120.2(5) . . ?
C19 C18 H18 119.9 . . ?
C17 C18 H18 119.9 . . ?
C20 C19 C18 120.2(5) . . ?
C20 C19 H19 119.9 . . ?
C18 C19 H19 119.9 . . ?
C19 C20 C21 121.3(5) . . ?
C19 C20 H20 119.3 . . ?
C21 C20 H20 119.3 . . ?
C16 C21 C20 117.7(5) . . ?
C16 C21 H21 121.2 . . ?
C20 C21 H21 121.2 . . ?
C27 C22 C23 121.4(4) . . ?
C27 C22 S1 118.1(3) . . ?
C23 C22 S1 120.1(3) . . ?
C24 C23 C22 118.7(4) . . ?
C24 C23 H23 120.6 . . ?
C22 C23 H23 120.6 . . ?
C25 C24 C23 120.5(4) . . ?
C25 C24 H24 119.7 . . ?
C23 C24 H24 119.7 . . ?
C24 C25 C26 120.5(4) . . ?
C24 C25 H25 119.8 . . ?
C26 C25 H25 119.8 . . ?
C25 C26 C27 120.3(4) . . ?
C25 C26 H26 119.8 . . ?
C27 C26 H26 119.8 . . ?
C22 C27 C26 118.5(4) . . ?
C22 C27 H27 120.7 . . ?
C26 C27 H27 120.7 . . ?
F1 C28 F2 106.6(4) . . ?
F1 C28 F3 107.3(4) . . ?
F2 C28 F3 106.3(4) . . ?
F1 C28 S2 111.9(4) . . ?
F2 C28 S2 112.4(3) . . ?
F3 C28 S2 111.9(3) . . ?
O3 S2 O1 114.20(19) . . ?
O3 S2 O2 115.24(18) . . ?
O1 S2 O2 115.82(17) . . ?
O3 S2 C28 102.9(2) . . ?
O1 S2 C28 103.3(2) . . ?
O2 S2 C28 102.9(2) . . ?

loop_
_geom_bond_atom_site_label_1
_geom_bond_atom_site_label_2
_geom_bond_distance
_geom_bond_site_symmetry_2
_geom_bond_publ_flag
P1 N1 1.628(3) . ?
P1 N2 1.647(3) . ?
P1 C1 1.710(3) . ?
P1 C10 1.796(3) . ?
S1 C1 1.684(3) . ?
S1 C16 1.789(4) . ?
S1 C22 1.794(4) . ?
Cl1 C1 1.748(3) . ?
N1 C5 1.472(4) . ?
N1 C2 1.475(4) . ?
N2 C6 1.473(4) . ?
N2 C7 1.481(4) . ?
C2 C3 1.525(5) . ?
C2 C4 1.527(5) . ?
C2 H2 1.0000 . ?
C3 H3A 0.9800 . ?
C3 H3B 0.9800 . ?
C3 H3C 0.9800 . ?
C4 H4A 0.9800 . ?
C4 H4B 0.9800 . ?
C4 H4C 0.9800 . ?
C5 C6 1.508(5) . ?
C5 H5A 0.9900 . ?
C5 H5B 0.9900 . ?
C6 H6A 0.9900 . ?
C6 H6B 0.9900 . ?
C7 C8 1.522(5) . ?
C7 C9 1.535(5) . ?
C7 H7 1.0000 . ?
C8 H8A 0.9800 . ?
C8 H8B 0.9800 . ?
C8 H8C 0.9800 . ?
C9 H9A 0.9800 . ?
C9 H9B 0.9800 . ?
C9 H9C 0.9800 . ?
C10 C15 1.391(5) . ?
C10 C11 1.395(5) . ?
C11 C12 1.388(5) . ?
C11 H11 0.9500 . ?
C12 C13 1.377(5) . ?
C12 H12 0.9500 . ?
C13 C14 1.376(5) . ?
C13 H13 0.9500 . ?
C14 C15 1.386(5) . ?
C14 H14 0.9500 . ?
C15 H15 0.9500 . ?
C16 C21 1.385(5) . ?
C16 C17 1.391(5) . ?
C17 C18 1.390(6) . ?
C17 H17 0.9500 . ?
C18 C19 1.382(7) . ?
C18 H18 0.9500 . ?
C19 C20 1.372(7) . ?
C19 H19 0.9500 . ?
C20 C21 1.386(6) . ?
C20 H20 0.9500 . ?
C21 H21 0.9500 . ?
C22 C27 1.374(5) . ?
C22 C23 1.392(5) . ?
C23 C24 1.383(5) . ?
C23 H23 0.9500 . ?
C24 C25 1.360(6) . ?
C24 H24 0.9500 . ?
C25 C26 1.382(5) . ?
C25 H25 0.9500 . ?
C26 C27 1.389(5) . ?
C26 H26 0.9500 . ?
C27 H27 0.9500 . ?
C28 F1 1.322(5) . ?
C28 F2 1.323(5) . ?
C28 F3 1.329(5) . ?
C28 S2 1.804(5) . ?
S2 O3 1.438(3) . ?
S2 O1 1.442(3) . ?
S2 O2 1.443(3) . ?
